data_4510671
loop_
_publ_author_name
'Chimpri, Abita Shyorotra'
'Gryl, Marlena'
'Dos Santos, Leonardo H. R.'
'Krawczuk, Anna'
'Macchi, Piero'

_publ_section_title
;
 Correlation between Accurate Electron Density and Linear Optical
 Properties in Amino Acid Derivatives:l-Histidinium Hydrogen Oxalate
;
_journal_issue 7
_journal_name_full 'Crystal Growth &amp; Design'
_journal_page_first 2995
_journal_paper_doi 10.1021/cg400411t
_journal_volume 13
_journal_year 2013
_chemical_absolute_configuration known
_chemical_formula_sum 'C8 H11 N3 O6'
_chemical_formula_weight 245.2
_space_group_IT_number 19
_symmetry_cell_setting orthorhombic
_symmetry_space_group_name_Hall 'P 2ac 2ab'
_symmetry_space_group_name_H-M 'P 21 21 21'
_audit_conform_dict_location ftp://ftp.iucr.org/pub/cif_core.dic
_audit_conform_dict_name cif_core.dic
_audit_conform_dict_version 2.3
_audit_creation_date '19-Mar-03 T16:55:10-00:00'
_audit_creation_method 'XD routine XDCIF'
_cell_angle_alpha 90.00
_cell_angle_beta 90.00
_cell_angle_gamma 90.00
_cell_formula_units_Z 4
_cell_length_a 5.52370(10)
_cell_length_b 6.7090(2)
_cell_length_c 26.8532(5)
_cell_measurement_reflns_used 27891
_cell_measurement_temperature 100(2)
_cell_measurement_theta_max 52.3472
_cell_measurement_theta_min 1.5132
_cell_volume 995.14(4)
_computing_cell_refinement
;
        CrysAlisPro, Agilent Technologies,
        Version 1.171.36.20 (release 27-06-2012 CrysAlis171 .NET)
        (compiled Jul 11 2012,15:38:31)
;
_computing_data_collection
;
        CrysAlisPro, Agilent Technologies,
        Version 1.171.36.20 (release 27-06-2012 CrysAlis171 .NET)
        (compiled Jul 11 2012,15:38:31)
;
_computing_data_reduction
;
        CrysAlisPro, Agilent Technologies,
        Version 1.171.36.20 (release 27-06-2012 CrysAlis171 .NET)
        (compiled Jul 11 2012,15:38:31)
;
_computing_molecular_graphics 'Volkov et al, (2006)'
_computing_publication_material 'Volkov et al, (2006)'
_computing_structure_refinement 'Volkov et al, (2006)'
_diffrn_ambient_temperature 100.01(10)
_diffrn_detector_area_resol_mean 16.0965
_diffrn_measured_fraction_theta_max 0.986
_diffrn_measurement_device_type 'SuperNova, Single source at offset), Eos'
_diffrn_measurement_method '\w scans'
_diffrn_orient_matrix_UB_11 -0.0328814
_diffrn_orient_matrix_UB_12 0.0074997
_diffrn_orient_matrix_UB_13 -0.0254281
_diffrn_orient_matrix_UB_21 0.092231
_diffrn_orient_matrix_UB_22 0.0720961
_diffrn_orient_matrix_UB_23 -0.003722
_diffrn_orient_matrix_UB_31 0.0833806
_diffrn_orient_matrix_UB_32 -0.0767862
_diffrn_orient_matrix_UB_33 -0.0059622
_diffrn_radiation_monochromator mirror
_diffrn_radiation_type 'Mo K\a'
_diffrn_radiation_wavelength 0.7107
_diffrn_reflns_av_R_equivalents 0.0375
_diffrn_reflns_av_unetI/netI 0.0273
_diffrn_reflns_limit_h_max 12
_diffrn_reflns_limit_h_min -12
_diffrn_reflns_limit_k_max 14
_diffrn_reflns_limit_k_min -14
_diffrn_reflns_limit_l_max 59
_diffrn_reflns_limit_l_min -59
_diffrn_reflns_number 58505
_diffrn_reflns_theta_max 52.49
_diffrn_reflns_theta_min 1.52
_exptl_absorpt_coefficient_mu 0.141
_exptl_absorpt_correction_T_max 1.538
_exptl_absorpt_correction_T_min 1.087
_exptl_absorpt_correction_type gaussian
_exptl_absorpt_process_details
;
CrysAlisPro, Agilent Technologies,
Version 1.171.36.20 (release 27-06-2012 CrysAlis171 .NET)
(compiled Jul 11 2012,15:38:31)
Numerical absorption correction based on gaussian integration over
            a multifaceted crystal model
;
_exptl_crystal_F_000 512
_exptl_crystal_size_max 0.3149
_exptl_crystal_size_mid 0.2343
_exptl_crystal_size_min 0.2108
_refine_ls_extinction_method none
_refine_ls_goodness_of_fit_ref 1.845
_refine_ls_matrix_type full
_refine_ls_number_parameters 449
_refine_ls_number_reflns 11508
_refine_ls_number_restraints 0
_refine_ls_R_factor_all 0.036
_refine_ls_R_factor_gt 0.034
_refine_ls_shift/su_max 0.012
_refine_ls_structure_factor_coef F
_refine_ls_weighting_details 'calc w=1/[\s^2^(Fo^2^)+(0.0P)^2^+0.P] where P=(Fo^2^+2Fc^2^)/3'
_refine_ls_weighting_scheme calc
_refine_ls_wR_factor_ref 0.025
_reflns_number_gt 10895
_reflns_number_total 11589
_cod_data_source_file cg400411t_si_003.cif
_cod_data_source_block 100K-PDFT-SHADE-charge-transfer
_cod_database_code 4510671

loop_
_space_group_symop_id
_space_group_symop_operation_xyz
1 +X,+Y,+Z
2 1/2-X,-Y,1/2+Z
3 -X,1/2+Y,1/2-Z
4 1/2+X,1/2-Y,-Z

loop_
_atom_local_axes_atom_label
_atom_local_axes_atom0
_atom_local_axes_ax1
_atom_local_axes_atom1
_atom_local_axes_atom2
_atom_local_axes_ax2
O(1) C(1) Z O(1) O(2) Y
O(2) C(1) Z O(2) O(1) Y
O(3) C(7) Z O(3) O(4) Y
O(4) C(7) Z O(4) O(3) Y
O(5) C(8) Z O(5) O(6) Y
O(6) C(8) Z O(6) O(5) Y
N(1) C(2) Z N(1) H(1C) Y
N(2) C(4) Z N(2) H(2) Y
N(3) C(5) Z N(3) H(3) Y
C(1) C(2) Z C(1) O(1) Y
C(2) N(1) Z C(2) H(2C) Y
C(3) C(2) Z C(3) H(3A) Y
C(4) C(6) Z C(4) C(3) Y
C(5) N(2) Z C(5) H(5) Y
C(6) N(3) Z C(6) H(6) Y
C(7) C(8) Z C(7) O(4) Y
C(8) C(7) Z C(8) O(5) Y
H(1A) N(1) Z H(1A) H(1C) Y
H(1B) N(1) Z H(1B) H(1A) Y
H(1C) N(1) Z H(1C) H(1B) Y
H(2) N(2) Z H(2) C(5) Y
H(2C) C(2) Z H(2C) N(1) Y
H(3) N(3) Z H(3) C(5) Y
H(3A) C(3) Z H(3A) H(3B) Y
H(3B) C(3) Z H(3B) H(3A) Y
H(4) O(4) Z H(4) C(7) Y
H(5) C(5) Z H(5) N(3) Y
H(6) C(6) Z H(6) N(3) Y

loop_
_atom_rho_multipole_atom_label
_atom_rho_multipole_coeff_Pv
_atom_rho_multipole_coeff_P00
_atom_rho_multipole_coeff_P11
_atom_rho_multipole_coeff_P1-1
_atom_rho_multipole_coeff_P10
_atom_rho_multipole_coeff_P20
_atom_rho_multipole_coeff_P21
_atom_rho_multipole_coeff_P2-1
_atom_rho_multipole_coeff_P22
_atom_rho_multipole_coeff_P2-2
_atom_rho_multipole_coeff_P30
_atom_rho_multipole_coeff_P31
_atom_rho_multipole_coeff_P3-1
_atom_rho_multipole_coeff_P32
_atom_rho_multipole_coeff_P3-2
_atom_rho_multipole_coeff_P33
_atom_rho_multipole_coeff_P3-3
_atom_rho_multipole_coeff_P40
_atom_rho_multipole_coeff_P41
_atom_rho_multipole_coeff_P4-1
_atom_rho_multipole_coeff_P42
_atom_rho_multipole_coeff_P4-2
_atom_rho_multipole_coeff_P43
_atom_rho_multipole_coeff_P4-3
_atom_rho_multipole_coeff_P44
_atom_rho_multipole_coeff_P4-4
_atom_rho_multipole_kappa
_atom_rho_multipole_kappa_prime0
_atom_rho_multipole_kappa_prime1
_atom_rho_multipole_kappa_prime2
_atom_rho_multipole_kappa_prime3
_atom_rho_multipole_kappa_prime4
O(1) 6.24(5) 0 0.043(14) -0.035(12) -0.076(16) -0.023(16) 0.063(15) 0.012(14) -0.095(14) -0.033(13) 0.07(2) -0.029(15) 0.007(15) 0.017(14) -0.015(14) -0.013(16) -0.006(14) 0 0 0 0 0 0 0 0 0 0.974(3) 0.974(3) 0.974(3) 0.974(3) 0.974(3) 0.974(3)
O(2) 6.21(5) 0 0.007(13) -0.010(13) -0.104(17) 0.009(16) -0.043(15) 0.023(15) -0.095(13) 0.048(13) 0.022(16) 0.021(17) 0.021(14) -0.032(19) 0.001(14) 0.016(14) -0.027(13) 0 0 0 0 0 0 0 0 0 0.974(3) 0.974(3) 0.974(3) 0.974(3) 0.974(3) 0.974(3)
O(3) 6.31(3) 0 -0.034(13) -0.013(11) -0.051(13) -0.088(14) 0.015(14) -0.004(13) -0.118(12) 0.015(13) 0.055(13) 0.023(14) -0.020(13) 0.010(13) -0.04(2) 0.022(13) 0.002(13) 0 0 0 0 0 0 0 0 0 0.968(2) 0.968(2) 0.968(2) 0.968(2) 0.968(2) 0.968(2)
O(4) 6.38(3) 0 0.005(15) 0.008(12) -0.061(13) -0.042(14) 0.010(16) -0.088(12) -0.059(14) 0.031(14) 0.092(14) 0.02(2) -0.062(13) 0.061(13) 0.023(15) 0.026(18) -0.020(13) 0 0 0 0 0 0 0 0 0 0.968(2) 0.968(2) 0.968(2) 0.968(2) 0.968(2) 0.968(2)
O(5) 6.38(3) 0 -0.017(13) -0.025(10) -0.081(12) -0.057(13) 0.018(15) -0.083(12) -0.075(12) -0.001(13) 0.035(13) 0.00(2) -0.011(12) 0.039(12) -0.011(14) 0.007(17) -0.046(12) 0 0 0 0 0 0 0 0 0 0.968(2) 0.968(2) 0.968(2) 0.968(2) 0.968(2) 0.968(2)
O(6) 6.38(3) 0 0.078(18) -0.017(11) -0.049(13) -0.040(15) 0.000(18) -0.008(13) -0.124(14) 0.014(16) 0.046(15) -0.040(17) 0.002(13) 0.034(14) -0.06(2) 0.045(17) -0.017(15) 0 0 0 0 0 0 0 0 0 0.968(2) 0.968(2) 0.968(2) 0.968(2) 0.968(2) 0.968(2)
N(1) 5.66(9) 0 -0.012(11) 0.053(12) -0.083(14) -0.001(15) 0.002(13) 0.024(13) -0.048(11) 0.054(11) 0.30(2) 0.016(16) -0.029(16) -0.030(17) -0.062(18) -0.047(14) -0.209(17) 0 0 0 0 0 0 0 0 0 0.960(6) 0.960(6) 0.960(6) 0.960(6) 0.960(6) 0.960(6)
N(2) 5.45(7) 0 0.010(13) 0.029(15) -0.021(15) 0.105(16) 0.020(14) -0.044(16) -0.057(15) 0.038(14) 0.21(2) -0.001(16) 0.05(2) 0.176(17) -0.045(16) 0.025(17) -0.024(16) 0 0 0 0 0 0 0 0 0 0.969(5) 0.969(5) 0.969(5) 0.969(5) 0.969(5) 0.969(5)
N(3) 5.47(7) 0 -0.012(14) 0.047(16) -0.018(16) 0.055(17) -0.044(15) -0.043(16) -0.130(15) -0.023(14) 0.22(2) -0.001(17) 0.04(2) 0.171(18) 0.041(16) -0.043(18) 0.008(17) 0 0 0 0 0 0 0 0 0 0.969(5) 0.969(5) 0.969(5) 0.969(5) 0.969(5) 0.969(5)
C(1) 4.27(11) 0 -0.045(15) -0.084(19) -0.035(19) 0.023(19) -0.052(15) 0.02(2) -0.35(2) 0.049(17) 0.51(3) -0.02(2) 0.01(3) 0.38(3) -0.05(2) -0.02(2) 0.01(2) 0 0 0 0 0 0 0 0 0 0.950(9) 0.950(9) 0.950(9) 0.950(9) 0.950(9) 0.950(9)
C(2) 3.90(6) 0 0.043(17) 0.024(17) -0.109(17) -0.089(18) -0.065(16) -0.022(16) -0.046(16) -0.060(15) 0.32(2) 0.02(2) -0.01(2) 0.01(2) 0.04(2) -0.022(18) -0.264(18) 0 0 0 0 0 0 0 0 0 1.000(6) 1.000(6) 1.000(6) 1.000(6) 1.000(6) 1.000(6)
C(3) 4.17(6) 0 -0.074(17) 0.075(15) -0.069(17) -0.062(17) 0.025(17) -0.024(15) 0.021(14) 0.093(15) 0.25(2) 0.07(2) 0.043(18) 0.069(19) 0.00(2) 0.030(17) -0.243(19) 0 0 0 0 0 0 0 0 0 1.000(6) 1.000(6) 1.000(6) 1.000(6) 1.000(6) 1.000(6)
C(4) 3.78(5) 0 0.024(15) 0.065(19) 0.056(18) 0.086(18) 0.005(15) -0.085(18) -0.098(18) 0.022(15) 0.21(2) -0.017(19) 0.13(2) 0.22(3) -0.006(19) 0.023(19) 0.035(18) 0 0 0 0 0 0 0 0 0 1.008(5) 1.008(5) 1.008(5) 1.008(5) 1.008(5) 1.008(5)
C(5) 3.93(7) 0 -0.012(15) 0.065(19) -0.070(19) 0.07(2) 0.005(16) -0.110(18) -0.185(18) -0.021(15) 0.31(2) 0.02(2) 0.07(2) 0.19(2) 0.016(18) -0.036(18) -0.02(2) 0 0 0 0 0 0 0 0 0 1.008(5) 1.008(5) 1.008(5) 1.008(5) 1.008(5) 1.008(5)
C(6) 3.98(6) 0 0.017(15) -0.039(19) -0.11(2) 0.02(2) -0.024(16) -0.105(19) -0.137(17) 0.073(15) 0.29(2) -0.01(2) 0.07(2) 0.17(2) -0.016(19) -0.027(17) 0.01(2) 0 0 0 0 0 0 0 0 0 1.008(5) 1.008(5) 1.008(5) 1.008(5) 1.008(5) 1.008(5)
C(7) 3.96(5) 0 -0.043(15) -0.132(16) -0.026(17) 0.160(16) 0.019(17) 0.042(17) -0.258(17) 0.042(16) 0.39(2) 0.03(2) -0.04(2) 0.29(2) 0.02(2) 0.01(2) 0.004(18) 0 0 0 0 0 0 0 0 0 0.992(5) 0.992(5) 0.992(5) 0.992(5) 0.992(5) 0.992(5)
C(8) 3.85(5) 0 0.041(16) 0.009(16) -0.072(17) 0.061(16) 0.006(17) -0.049(16) -0.302(17) 0.002(17) 0.32(2) 0.01(2) -0.07(2) 0.32(2) 0.00(3) 0.02(2) -0.043(17) 0 0 0 0 0 0 0 0 0 0.992(5) 0.992(5) 0.992(5) 0.992(5) 0.992(5) 0.992(5)
H(1A) 0.64(2) 0 0 0 0.163(13) 0 0 0 0 0 0 0 0 0 0 0 0 0 0 0 0 0 0 0 0 0 1.2 1.2 1.2 1.2 1.2 1.2
H(1B) 0.64(2) 0 0 0 0.163(13) 0 0 0 0 0 0 0 0 0 0 0 0 0 0 0 0 0 0 0 0 0 1.2 1.2 1.2 1.2 1.2 1.2
H(1C) 0.64(2) 0 0 0 0.163(13) 0 0 0 0 0 0 0 0 0 0 0 0 0 0 0 0 0 0 0 0 0 1.2 1.2 1.2 1.2 1.2 1.2
H(2) 0.60(3) 0 0 0 0.10(2) 0 0 0 0 0 0 0 0 0 0 0 0 0 0 0 0 0 0 0 0 0 1.2 1.2 1.2 1.2 1.2 1.2
H(2C) 0.82(3) 0 0 0 0.11(2) 0 0 0 0 0 0 0 0 0 0 0 0 0 0 0 0 0 0 0 0 0 1.2 1.2 1.2 1.2 1.2 1.2
H(3) 0.52(3) 0 0 0 0.05(2) 0 0 0 0 0 0 0 0 0 0 0 0 0 0 0 0 0 0 0 0 0 1.2 1.2 1.2 1.2 1.2 1.2
H(3A) 0.87(2) 0 0 0 0.114(15) 0 0 0 0 0 0 0 0 0 0 0 0 0 0 0 0 0 0 0 0 0 1.2 1.2 1.2 1.2 1.2 1.2
H(3B) 0.87(2) 0 0 0 0.114(15) 0 0 0 0 0 0 0 0 0 0 0 0 0 0 0 0 0 0 0 0 0 1.2 1.2 1.2 1.2 1.2 1.2
H(4) 0.52(2) 0 0 0 0.054(19) 0 0 0 0 0 0 0 0 0 0 0 0 0 0 0 0 0 0 0 0 0 1.2 1.2 1.2 1.2 1.2 1.2
H(5) 0.77(3) 0 0 0 0.07(2) 0 0 0 0 0 0 0 0 0 0 0 0 0 0 0 0 0 0 0 0 0 1.2 1.2 1.2 1.2 1.2 1.2
H(6) 0.81(3) 0 0 0 0.12(2) 0 0 0 0 0 0 0 0 0 0 0 0 0 0 0 0 0 0 0 0 0 1.2 1.2 1.2 1.2 1.2 1.2

loop_
_atom_site_label
_atom_site_type_symbol
_atom_site_fract_x
_atom_site_fract_y
_atom_site_fract_z
_atom_site_U_iso_or_equiv
_atom_site_adp_type
_atom_site_occupancy
_atom_site_symmetry_multiplicity
O(1) O 0.54493(10) 0.45294(9) 0.066534(19) 0.013 Uani 1 4
O(2) O 0.20137(8) 0.62380(10) 0.078386(18) 0.013 Uani 1 4
O(3) O 1.21971(8) 0.28817(8) 0.171627(15) 0.011 Uani 1 4
O(4) O 1.36335(7) 0.25417(11) 0.249408(16) 0.013 Uani 1 4
O(5) O 0.76784(6) 0.25897(8) 0.207216(15) 0.01 Uani 1 4
O(6) O 0.91259(8) 0.26948(14) 0.284980(17) 0.017 Uani 1 4
N(1) N 0.77676(7) 0.60636(7) 0.143512(15) 0.009 Uani 1 4
N(2) N 0.88076(8) 1.10332(8) 0.105194(16) 0.01 Uani 1 4
N(3) N 0.89318(9) 1.06888(8) 0.025312(16) 0.011 Uani 1 4
C(1) C 0.41261(8) 0.57596(7) 0.089572(15) 0.008 Uani 1 4
C(2) C 0.52434(8) 0.67679(7) 0.135281(15) 0.007 Uani 1 4
C(3) C 0.51845(8) 0.90413(8) 0.131513(16) 0.009 Uani 1 4
C(4) C 0.68500(8) 0.98565(7) 0.092759(16) 0.008 Uani 1 4
C(5) C 1.00212(10) 1.15260(9) 0.064035(19) 0.012 Uani 1 4
C(6) C 0.69506(10) 0.96347(8) 0.042080(17) 0.01 Uani 1 4
C(7) C 1.19234(7) 0.27018(7) 0.216521(14) 0.008 Uani 1 4
C(8) C 0.93672(7) 0.26525(8) 0.239277(15) 0.008 Uani 1 4
H(1A) H 0.876459 0.622891 0.111318 0.019 Uani 1 4
H(1B) H 0.850742 0.689094 0.17202 0.02 Uani 1 4
H(1C) H 0.775278 0.460332 0.156722 0.019 Uani 1 4
H(2) H 0.917483 1.160894 0.139819 0.026 Uani 1 4
H(2C) H 0.426154 0.630445 0.168443 0.021 Uani 1 4
H(3) H 0.951341 1.065424 -0.012646 0.026 Uani 1 4
H(3A) H 0.567566 0.967113 0.167416 0.025 Uani 1 4
H(3B) H 0.333945 0.959264 0.12776 0.025 Uani 1 4
H(4) H 1.52772 0.252304 0.230526 0.023 Uani 1 4
H(5) H 1.162233 1.244277 0.061646 0.029 Uani 1 4
H(6) H 0.580405 0.886684 0.015914 0.024 Uani 1 4

loop_
_atom_site_aniso_label
_atom_site_aniso_U_11
_atom_site_aniso_U_22
_atom_site_aniso_U_33
_atom_site_aniso_U_23
_atom_site_aniso_U_13
_atom_site_aniso_U_12
O(1) 0.01537(16) 0.01403(19) 0.01019(13) -0.00500(13) -0.00384(12) 0.00532(14)
O(2) 0.00740(12) 0.0203(2) 0.01099(13) -0.00204(13) -0.00196(11) 0.00052(13)
O(3) 0.00810(11) 0.01744(18) 0.00597(10) 0.00041(11) 0.00080(9) -0.00040(11)
O(4) 0.00433(10) 0.0284(2) 0.00769(12) 0.00177(15) -0.00062(8) -0.00046(13)
O(5) 0.00470(9) 0.01616(17) 0.00850(11) 0.00061(11) -0.00100(8) -0.00082(11)
O(6) 0.00698(12) 0.0391(3) 0.00619(12) 0.00324(16) 0.00079(9) 0.00224(16)
N(1) 0.00835(11) 0.01028(15) 0.00777(11) 0.00018(10) -0.00153(9) 0.00101(10)
N(2) 0.01165(13) 0.00969(15) 0.00726(11) -0.00089(10) -0.00168(9) -0.00179(11)
N(3) 0.01387(14) 0.01143(16) 0.00722(11) -0.00071(11) 0.00129(10) -0.00260(12)
C(1) 0.00805(11) 0.00991(15) 0.00715(11) -0.00043(10) -0.00120(9) -0.00004(10)
C(2) 0.00727(11) 0.00919(15) 0.00592(11) -0.00002(10) 0.00020(9) -0.00024(10)
C(3) 0.01034(12) 0.00945(16) 0.00821(12) -0.00117(11) 0.00143(10) 0.00129(11)
C(4) 0.01026(13) 0.00808(15) 0.00644(11) -0.00045(10) -0.00035(10) -0.00050(11)
C(5) 0.01263(15) 0.01221(18) 0.00995(14) -0.00044(12) -0.00035(12) -0.00397(13)
C(6) 0.01285(15) 0.01140(17) 0.00673(12) -0.00157(11) -0.00066(10) -0.00269(12)
C(7) 0.00500(10) 0.01172(15) 0.00581(10) 0.00031(10) 0.00001(8) -0.00025(10)
C(8) 0.00456(10) 0.01325(16) 0.00647(11) 0.00174(11) -0.00033(8) 0.00024(10)
H(1A) 0.01847 0.027455 0.011286 -0.000179 0.004518 -0.000068
H(1B) 0.019939 0.02452 0.014159 -0.0079 -0.003705 -0.002099
H(1C) 0.019764 0.01648 0.021456 0.003377 -0.000679 -0.000351
H(2) 0.030928 0.030353 0.016494 -0.007853 -0.000969 -0.008211
H(2C) 0.019315 0.027082 0.015742 0.002481 0.00425 -0.00053
H(3) 0.029656 0.034997 0.014213 -0.000031 0.004219 -0.005483
H(3A) 0.033867 0.02754 0.014649 -0.00605 -0.001853 -0.002933
H(3B) 0.018022 0.028003 0.030287 0.00269 0.000504 0.005584
H(4) 0.012055 0.039259 0.017546 0.003319 0.002465 0.000471
H(5) 0.026539 0.031907 0.027908 0.001328 0.000276 -0.013824
H(6) 0.025632 0.029766 0.016677 -0.004913 -0.004525 -0.006027

loop_
_atom_type_symbol
_atom_type_description
_atom_type_scat_dispersion_real
_atom_type_scat_dispersion_imag
_atom_type_scat_source
C C 0.0033 0.0016 'International Tables Vol C Tables 4.2.6.8 and 6.1.1.4'
H H 0 0 'International Tables Vol C Tables 4.2.6.8 and 6.1.1.4'
N N 0.0061 0.0033 'International Tables Vol C Tables 4.2.6.8 and 6.1.1.4'
O O 0.0106 0.006 'International Tables Vol C Tables 4.2.6.8 and 6.1.1.4'

loop_
_exptl_crystal_face_index_h
_exptl_crystal_face_index_k
_exptl_crystal_face_index_l
_exptl_crystal_face_perp_dist
0 1 1 0.1083
0 0 1 0.0655
0 0 -1 0.1463
1 1 -2 0.1598
0 1 -1 0.1226
0 -1 -1 0.1083
0 -2 -1 0.0964
1 0 0 0.1334
-1 0 0 0.1804

loop_
_geom_angle_atom_site_label_1
_geom_angle_atom_site_label_2
_geom_angle_atom_site_label_3
_geom_angle
_geom_angle_site_symmetry_1
_geom_angle_site_symmetry_2
_geom_angle_site_symmetry_3
_geom_angle_publ_flag
C(4) N(2) C(5) 109.57(4) 1_555 1_555 1_555 yes
C(5) N(3) C(6) 108.73(4) 1_555 1_555 1_555 yes
O(1) C(1) O(2) 126.25(5) 1_555 1_555 1_555 yes
O(1) C(1) C(2) 116.59(4) 1_555 1_555 1_555 yes
O(2) C(1) C(2) 117.16(4) 1_555 1_555 1_555 yes
C(1) C(2) C(3) 112.26(4) 1_555 1_555 1_555 yes
C(1) C(2) H(2C) 109.21 1_555 1_555 1_555 yes
C(3) C(2) H(2C) 109.18 1_555 1_555 1_555 yes
C(2) C(3) C(4) 113.47(4) 1_555 1_555 1_555 yes
C(2) C(3) H(3A) 108.88 1_555 1_555 1_555 yes
C(2) C(3) H(3B) 111.42 1_555 1_555 1_555 yes
C(4) C(3) H(3A) 108.80 1_555 1_555 1_555 yes
C(4) C(3) H(3B) 112.82 1_555 1_555 1_555 yes
H(3A) C(3) H(3B) 100.57 1_555 1_555 1_555 yes
N(2) C(4) C(3) 121.59(4) 1_555 1_555 1_555 yes
N(2) C(4) C(6) 105.70(4) 1_555 1_555 1_555 yes
C(3) C(4) C(6) 132.67(4) 1_555 1_555 1_555 yes
N(2) C(5) N(3) 108.47(5) 1_555 1_555 1_555 yes
N(2) C(5) H(5) 127.03 1_555 1_555 1_555 yes
N(3) C(5) H(5) 124.51 1_555 1_555 1_555 yes
N(3) C(6) C(4) 107.52(4) 1_555 1_555 1_555 yes
N(3) C(6) H(6) 119.93 1_555 1_555 1_555 yes
C(4) C(6) H(6) 132.53 1_555 1_555 1_555 yes
O(3) C(7) O(4) 126.16(4) 1_555 1_555 1_555 yes
O(3) C(7) C(8) 120.52(4) 1_555 1_555 1_555 yes
O(4) C(7) C(8) 113.32(3) 1_555 1_555 1_555 yes
O(5) C(8) O(6) 126.53(4) 1_555 1_555 1_555 yes
O(5) C(8) C(7) 113.92(4) 1_555 1_555 1_555 yes
O(6) C(8) C(7) 119.55(4) 1_555 1_555 1_555 yes

loop_
_geom_bond_atom_site_label_1
_geom_bond_atom_site_label_2
_geom_bond_distance
_geom_bond_site_symmetry_1
_geom_bond_site_symmetry_2
_geom_bond_publ_flag
O(1) C(1) 1.2643(7) 1_555 1_555 yes
O(2) C(1) 1.2470(6) 1_555 1_555 yes
O(3) C(7) 1.2210(6) 1_555 1_555 yes
O(4) C(7) 1.2976(5) 1_555 1_555 yes
O(5) C(8) 1.2701(5) 1_555 1_555 yes
O(6) C(8) 1.2348(6) 1_555 1_555 yes
N(2) C(4) 1.3796(6) 1_555 1_555 yes
N(2) C(5) 1.3342(7) 1_555 1_555 yes
N(3) C(5) 1.3261(7) 1_555 1_555 yes
N(3) C(6) 1.3784(7) 1_555 1_555 yes
C(1) C(2) 1.5312(6) 1_555 1_555 yes
C(2) C(3) 1.5289(7) 1_555 1_555 yes
C(2) H(2C) 1.0880 1_555 1_555 yes
C(3) C(4) 1.4927(6) 1_555 1_555 yes
C(3) H(3A) 1.0870 1_555 1_555 yes
C(3) H(3B) 1.0890 1_555 1_555 yes
C(4) C(6) 1.3701(6) 1_555 1_555 yes
C(5) H(5) 1.0790 1_555 1_555 yes
C(6) H(6) 1.0770 1_555 1_555 yes
C(7) C(8) 1.5389(5) 1_555 1_555 yes
